data_7213913
loop_
_publ_author_name
'Chang, Xin-Hong'
'Qin, Jian-Hua'
'Han, Min-Le'
'Ma, Lu-Fang'
'Wang, Li-Ya'

_publ_section_title
;
 Exploring the structural diversities and magnetic properties of
 copper(ii) and manganese(ii) complexes based on 5-methoxyisophthalate and
 flexible bis(imidazole) ligands
;
_journal_issue 5
_journal_name_full CrystEngComm
_journal_page_first 870
_journal_paper_doi 10.1039/c3ce41641k
_journal_volume 16
_journal_year 2014
_chemical_formula_sum 'C44 H46 Mn3 N4 O26'
_chemical_formula_weight 1211.67
_chemical_name_systematic
;

 ?

;
_space_group_IT_number 2
_symmetry_cell_setting triclinic
_symmetry_space_group_name_Hall '-P 1'
_symmetry_space_group_name_H-M 'P -1'
_atom_sites_solution_hydrogens geom
_atom_sites_solution_primary direct
_atom_sites_solution_secondary difmap
_audit_creation_method SHELXL-97
_cell_angle_alpha 97.416(8)
_cell_angle_beta 104.173(8)
_cell_angle_gamma 104.323(9)
_cell_formula_units_Z 2
_cell_length_a 9.846(7)
_cell_length_b 14.108(10)
_cell_length_c 19.466(14)
_cell_measurement_reflns_used 2564
_cell_measurement_temperature 296(2)
_cell_measurement_theta_max 23.49
_cell_measurement_theta_min 2.41
_cell_volume 2488(3)
_computing_cell_refinement 'Bruker SMART'
_computing_data_collection 'Bruker SMART'
_computing_data_reduction 'Bruker SAINT'
_computing_molecular_graphics 'Bruker SHELXTL'
_computing_publication_material 'Bruker SHELXTL'
_computing_structure_refinement 'SHELXL-97 (Sheldrick, 1997)'
_computing_structure_solution 'SHELXS-97 (Sheldrick, 1990)'
_diffrn_ambient_temperature 296(2)
_diffrn_measured_fraction_theta_full 0.962
_diffrn_measured_fraction_theta_max 0.962
_diffrn_measurement_device_type 'CCD area detector'
_diffrn_measurement_method 'phi and omega scans'
_diffrn_radiation_monochromator graphite
_diffrn_radiation_source 'fine-focus sealed tube'
_diffrn_radiation_type MoK\a
_diffrn_radiation_wavelength 0.71073
_diffrn_reflns_av_R_equivalents 0.0358
_diffrn_reflns_av_sigmaI/netI 0.0650
_diffrn_reflns_limit_h_max 11
_diffrn_reflns_limit_h_min -11
_diffrn_reflns_limit_k_max 17
_diffrn_reflns_limit_k_min -17
_diffrn_reflns_limit_l_max 23
_diffrn_reflns_limit_l_min -23
_diffrn_reflns_number 16526
_diffrn_reflns_theta_full 25.50
_diffrn_reflns_theta_max 25.50
_diffrn_reflns_theta_min 2.31
_exptl_absorpt_coefficient_mu 0.846
_exptl_absorpt_correction_T_max 0.8851
_exptl_absorpt_correction_T_min 0.7989
_exptl_absorpt_correction_type multi-scan
_exptl_absorpt_process_details SADABS
_exptl_crystal_colour YELLOW
_exptl_crystal_density_diffrn 1.617
_exptl_crystal_density_method 'not measured'
_exptl_crystal_description BLOCK
_exptl_crystal_F_000 1242
_exptl_crystal_size_max 0.28
_exptl_crystal_size_mid 0.21
_exptl_crystal_size_min 0.15
_refine_diff_density_max 0.436
_refine_diff_density_min -0.407
_refine_diff_density_rms 0.067
_refine_ls_extinction_method none
_refine_ls_goodness_of_fit_ref 1.011
_refine_ls_hydrogen_treatment constr
_refine_ls_matrix_type full
_refine_ls_number_parameters 701
_refine_ls_number_reflns 8908
_refine_ls_number_restraints 0
_refine_ls_restrained_S_all 1.011
_refine_ls_R_factor_all 0.0854
_refine_ls_R_factor_gt 0.0440
_refine_ls_shift/su_max 0.001
_refine_ls_shift/su_mean 0.000
_refine_ls_structure_factor_coef Fsqd
_refine_ls_weighting_details 'calc w=1/[\s^2^(Fo^2^)+(0.0438P)^2^+0.0000P] where P=(Fo^2^+2Fc^2^)/3'
_refine_ls_weighting_scheme calc
_refine_ls_wR_factor_gt 0.0913
_refine_ls_wR_factor_ref 0.1098
_reflns_number_gt 5622
_reflns_number_total 8908
_reflns_threshold_expression >2sigma(I)
_cod_data_source_file c3ce41641k.txt
_cod_data_source_block b
_cod_depositor_comments
;
The following automatic conversions were performed:

'_symmetry_cell_setting' value 'Triclinic' changed to 'triclinic'
according to
/usr/data/users/saulius/automatic-downloads/current/RSC/lib/dictionaries/cif_core.dic
dictionary named 'cif_core.dic' version 2.4.2 from
2011-04-26.

'_exptl_absorpt_correction_type' value 'MULTI-SCAN'
changed to 'multi-scan' according to
/usr/data/users/saulius/automatic-downloads/current/RSC/lib/dictionaries/cif_core.dic
dictionary named 'cif_core.dic' version 2.4.2 from
2011-04-26.

'_refine_ls_hydrogen_treatment' value 'CONSTR' changed
to 'constr' according to
/usr/data/users/saulius/automatic-downloads/current/RSC/lib/dictionaries/cif_core.dic
dictionary named 'cif_core.dic' version 2.4.2 from 2011-04-26.

Automatic conversion script
Id: cif_fix_values 2281 2013-09-26 08:29:07Z andrius 
;
_cod_original_sg_symbol_H-M P-1
_cod_database_code 7213913

loop_
_symmetry_equiv_pos_as_xyz
'x, y, z'
'-x, -y, -z'

loop_
_atom_site_label
_atom_site_type_symbol
_atom_site_fract_x
_atom_site_fract_y
_atom_site_fract_z
_atom_site_U_iso_or_equiv
_atom_site_adp_type
_atom_site_occupancy
_atom_site_symmetry_multiplicity
_atom_site_calc_flag
_atom_site_refinement_flags
Mn1 Mn 1.0000 0.5000 0.5000 0.02499(19) Uani 1 2 d S
Mn2 Mn 0.89761(5) 0.49349(4) 0.31488(3) 0.02361(14) Uani 1 1 d .
Mn3 Mn 1.13283(5) 1.00558(4) 0.18259(3) 0.02459(15) Uani 1 1 d .
Mn4 Mn 1.0000 1.0000 0.0000 0.02280(19) Uani 1 2 d S
O1 O 0.7926(3) 0.4519(2) 0.41087(14) 0.0402(7) Uani 1 1 d .
O2 O 0.6669(3) 0.5029(2) 0.32131(14) 0.0397(7) Uani 1 1 d .
O3 O 0.1294(3) 0.47410(19) 0.30376(13) 0.0372(7) Uani 1 1 d .
O4 O 0.0690(3) 0.45598(19) 0.40366(13) 0.0357(6) Uani 1 1 d .
O5 O 0.4207(3) 0.2982(2) 0.53754(14) 0.0418(7) Uani 1 1 d .
O6 O 1.0428(3) 0.64759(19) 0.48278(14) 0.0471(8) Uani 1 1 d .
O7 O 1.0017(3) 0.64655(18) 0.36430(13) 0.0351(6) Uani 1 1 d .
O8 O 1.1990(3) 0.95670(18) 0.28295(12) 0.0311(6) Uani 1 1 d .
O9 O 1.2628(3) 1.09884(19) 0.36459(13) 0.0448(7) Uani 1 1 d .
O10 O 1.4009(3) 0.9904(2) 0.60111(13) 0.0434(7) Uani 1 1 d .
O11 O 1.0223(3) 0.85212(18) 0.13917(13) 0.0378(7) Uani 1 1 d .
O12 O 0.9666(3) 0.85540(18) 0.02135(13) 0.0396(7) Uani 1 1 d .
O13 O 0.8668(3) 0.53404(18) 0.21291(12) 0.0337(6) Uani 1 1 d .
O14 O 0.8023(4) 0.3924(2) 0.13167(14) 0.0552(9) Uani 1 1 d .
O15 O 0.5889(3) 0.5180(2) -0.09475(14) 0.0504(8) Uani 1 1 d .
O16 O 0.8851(3) 1.0247(2) 0.19921(13) 0.0400(7) Uani 1 1 d .
O17 O 0.9678(2) 1.05115(17) 0.10602(12) 0.0278(6) Uani 1 1 d .
O18 O 0.3429(3) 1.0087(2) 0.16221(15) 0.0460(7) Uani 1 1 d .
O19 O 0.2298(3) 1.0501(2) 0.06246(15) 0.0482(8) Uani 1 1 d .
O20 O 0.6287(3) 1.2333(2) -0.02763(13) 0.0391(7) Uani 1 1 d .
O21 O 0.9109(3) 0.85547(19) 0.55154(14) 0.0474(7) Uani 1 1 d .
H1W H 0.8409 0.8592 0.5690 0.071 Uiso 1 1 d R
H2W H 0.9656 0.8356 0.5841 0.071 Uiso 1 1 d R
O22 O 0.0965(4) 0.3122(3) 0.19117(17) 0.0816(11) Uani 1 1 d .
H3W H 0.0745 0.3579 0.2152 0.122 Uiso 1 1 d R
H4W H 0.1736 0.3356 0.1791 0.122 Uiso 1 1 d R
O23 O 0.5218(3) 0.2438(3) 0.24880(19) 0.1031(14) Uani 1 1 d .
H5W H 0.5283 0.1849 0.2385 0.155 Uiso 1 1 d R
H6W H 0.4409 0.2477 0.2553 0.155 Uiso 1 1 d R
O24 O 0.9380(4) 0.1945(3) 0.32370(18) 0.0807(11) Uani 1 1 d .
H7W H 0.9171 0.2384 0.3004 0.121 Uiso 1 1 d R
H8W H 0.9229 0.1466 0.2888 0.121 Uiso 1 1 d R
O25 O 0.8025(3) 0.33481(17) 0.25705(13) 0.0369(6) Uani 1 1 d .
H9W H 0.7935 0.3312 0.2122 0.055 Uiso 1 1 d R
H10W H 0.7151 0.3145 0.2591 0.055 Uiso 1 1 d R
O26 O 1.2197(3) 1.16450(18) 0.23860(13) 0.0425(7) Uani 1 1 d .
H11W H 1.2389 1.1684 0.2841 0.064 Uiso 1 1 d R
H12W H 1.1750 1.2075 0.2283 0.064 Uiso 1 1 d R
N1 N 0.2839(4) 0.7908(3) 0.24392(18) 0.0427(9) Uani 1 1 d .
N2 N 0.4397(3) 0.7306(3) 0.20380(17) 0.0396(8) Uani 1 1 d .
N3 N 0.7472(3) 0.7766(3) 0.29348(17) 0.0373(8) Uani 1 1 d .
N4 N 0.8195(3) 0.8364(3) 0.40902(18) 0.0411(8) Uani 1 1 d .
C1 C 0.6739(4) 0.4642(3) 0.3762(2) 0.0295(9) Uani 1 1 d .
C2 C 0.5402(3) 0.4293(3) 0.40045(18) 0.0254(8) Uani 1 1 d .
C3 C 0.5467(4) 0.3774(3) 0.45671(19) 0.0302(9) Uani 1 1 d .
H3 H 0.6321 0.3617 0.4772 0.036 Uiso 1 1 calc R
C4 C 0.4265(4) 0.3490(3) 0.48226(19) 0.0298(9) Uani 1 1 d .
C5 C 0.2995(4) 0.3747(3) 0.45217(18) 0.0293(9) Uani 1 1 d .
H5 H 0.2198 0.3580 0.4705 0.035 Uiso 1 1 calc R
C6 C 0.2918(4) 0.4246(3) 0.39545(18) 0.0254(8) Uani 1 1 d .
C7 C 0.4117(3) 0.4505(3) 0.36863(18) 0.0259(8) Uani 1 1 d .
H7 H 0.4057 0.4820 0.3293 0.031 Uiso 1 1 calc R
C8 C 0.1565(4) 0.4534(3) 0.36544(19) 0.0262(8) Uani 1 1 d .
C9 C 0.5458(4) 0.2687(3) 0.5690(2) 0.0447(11) Uani 1 1 d .
H9A H 0.5665 0.2269 0.5323 0.067 Uiso 1 1 calc R
H9B H 0.5272 0.2324 0.6058 0.067 Uiso 1 1 calc R
H9C H 0.6282 0.3269 0.5901 0.067 Uiso 1 1 calc R
C10 C 1.0572(4) 0.6880(3) 0.4299(2) 0.0277(8) Uani 1 1 d .
C11 C 1.1482(4) 0.7946(3) 0.44711(18) 0.0249(8) Uani 1 1 d .
C12 C 1.2280(4) 0.8414(3) 0.51868(18) 0.0288(9) Uani 1 1 d .
H12 H 1.2236 0.8067 0.5560 0.035 Uiso 1 1 calc R
C13 C 1.3139(4) 0.9400(3) 0.53343(19) 0.0312(9) Uani 1 1 d .
C14 C 1.3152(4) 0.9930(3) 0.47822(19) 0.0319(9) Uani 1 1 d .
H14 H 1.3694 1.0599 0.4888 0.038 Uiso 1 1 calc R
C15 C 1.2363(4) 0.9470(3) 0.40717(19) 0.0275(8) Uani 1 1 d .
C16 C 1.1546(4) 0.8470(3) 0.39162(18) 0.0247(8) Uani 1 1 d .
H16 H 1.1041 0.8152 0.3440 0.030 Uiso 1 1 calc R
C17 C 1.2340(4) 1.0060(3) 0.3479(2) 0.0294(9) Uani 1 1 d .
C18 C 1.4113(5) 0.9335(3) 0.6571(2) 0.0555(13) Uani 1 1 d .
H18A H 1.3185 0.9138 0.6669 0.083 Uiso 1 1 calc R
H18B H 1.4843 0.9735 0.7003 0.083 Uiso 1 1 calc R
H18C H 1.4382 0.8751 0.6418 0.083 Uiso 1 1 calc R
C19 C 0.8266(4) 0.4843(3) 0.14922(19) 0.0307(9) Uani 1 1 d .
C20 C 0.8080(4) 0.5451(3) 0.09086(18) 0.0292(9) Uani 1 1 d .
C21 C 0.8880(4) 0.6461(3) 0.10699(19) 0.0281(8) Uani 1 1 d .
H21 H 0.9529 0.6740 0.1528 0.034 Uiso 1 1 calc R
C22 C 0.8721(4) 0.7050(3) 0.05583(18) 0.0264(8) Uani 1 1 d .
C23 C 0.7737(4) 0.6639(3) -0.01324(19) 0.0337(9) Uani 1 1 d .
H23 H 0.7640 0.7028 -0.0482 0.040 Uiso 1 1 calc R
C24 C 0.6903(4) 0.5638(3) -0.02901(19) 0.0357(10) Uani 1 1 d .
C25 C 0.7083(4) 0.5047(3) 0.02256(19) 0.0361(10) Uani 1 1 d .
H25A H 0.6535 0.4379 0.0114 0.043 Uiso 1 1 calc R
C26 C 0.9590(4) 0.8120(3) 0.0731(2) 0.0271(8) Uani 1 1 d .
C27 C 0.5512(5) 0.5822(3) -0.1432(2) 0.0614(14) Uani 1 1 d .
H27A H 0.5200 0.6331 -0.1191 0.092 Uiso 1 1 calc R
H27B H 0.4733 0.5436 -0.1850 0.092 Uiso 1 1 calc R
H27C H 0.6352 0.6129 -0.1578 0.092 Uiso 1 1 calc R
C28 C 0.8700(4) 1.0497(3) 0.13914(19) 0.0258(8) Uani 1 1 d .
C29 C 0.7393(3) 1.0820(3) 0.10532(18) 0.0244(8) Uani 1 1 d .
C30 C 0.7495(4) 1.1418(2) 0.05409(18) 0.0247(8) Uani 1 1 d .
H30 H 0.8362 1.1618 0.0418 0.030 Uiso 1 1 calc R
C31 C 0.6288(4) 1.1714(3) 0.02152(18) 0.0276(8) Uani 1 1 d .
C32 C 0.4964(4) 1.1372(3) 0.03725(19) 0.0308(9) Uani 1 1 d .
H32 H 0.4147 1.1548 0.0137 0.037 Uiso 1 1 calc R
C33 C 0.4863(4) 1.0773(3) 0.08779(19) 0.0278(8) Uani 1 1 d .
C34 C 0.6100(3) 1.0518(3) 0.12318(18) 0.0275(8) Uani 1 1 d .
H34 H 0.6052 1.0144 0.1589 0.033 Uiso 1 1 calc R
C35 C 0.7683(4) 1.2779(3) -0.0379(2) 0.0422(10) Uani 1 1 d .
H35A H 0.8384 1.3094 0.0082 0.063 Uiso 1 1 calc R
H35B H 0.7593 1.3269 -0.0674 0.063 Uiso 1 1 calc R
H35C H 0.8005 1.2272 -0.0615 0.063 Uiso 1 1 calc R
C36 C 0.3433(4) 1.0421(3) 0.1051(2) 0.0336(9) Uani 1 1 d .
C37 C 0.2517(5) 0.6910(3) 0.2475(2) 0.0451(11) Uani 1 1 d .
H37 H 0.1770 0.6560 0.2640 0.054 Uiso 1 1 calc R
C38 C 0.3480(5) 0.6535(3) 0.2229(2) 0.0487(11) Uani 1 1 d .
H38 H 0.3521 0.5880 0.2193 0.058 Uiso 1 1 calc R
C39 C 0.3971(4) 0.8118(3) 0.2177(2) 0.0410(10) Uani 1 1 d .
H39 H 0.4409 0.8744 0.2100 0.049 Uiso 1 1 calc R
C40 C 0.5613(5) 0.7255(4) 0.1731(2) 0.0532(12) Uani 1 1 d .
H40A H 0.5988 0.7887 0.1600 0.064 Uiso 1 1 calc R
H40B H 0.5246 0.6741 0.1294 0.064 Uiso 1 1 calc R
C41 C 0.6861(5) 0.7026(3) 0.2258(2) 0.0547(13) Uani 1 1 d .
H41A H 0.6503 0.6372 0.2364 0.066 Uiso 1 1 calc R
H41B H 0.7630 0.7004 0.2031 0.066 Uiso 1 1 calc R
C42 C 0.8115(4) 0.8776(3) 0.3027(3) 0.0483(12) Uani 1 1 d .
H42 H 0.8219 0.9136 0.2666 0.058 Uiso 1 1 calc R
C43 C 0.8564(4) 0.9137(3) 0.3744(3) 0.0487(11) Uani 1 1 d .
H43 H 0.9045 0.9800 0.3969 0.058 Uiso 1 1 calc R
C44 C 0.7551(4) 0.7550(3) 0.3584(2) 0.0384(10) Uani 1 1 d .
H44 H 0.7201 0.6914 0.3669 0.046 Uiso 1 1 calc R

loop_
_atom_site_aniso_label
_atom_site_aniso_U_11
_atom_site_aniso_U_22
_atom_site_aniso_U_33
_atom_site_aniso_U_23
_atom_site_aniso_U_13
_atom_site_aniso_U_12
Mn1 0.0243(4) 0.0297(5) 0.0249(4) 0.0145(4) 0.0087(3) 0.0085(4)
Mn2 0.0217(3) 0.0266(3) 0.0246(3) 0.0104(2) 0.0071(2) 0.0075(2)
Mn3 0.0212(3) 0.0271(3) 0.0263(3) 0.0107(3) 0.0059(2) 0.0068(2)
Mn4 0.0212(4) 0.0264(4) 0.0235(4) 0.0124(3) 0.0074(3) 0.0070(3)
O1 0.0198(13) 0.0586(19) 0.0439(17) 0.0167(14) 0.0084(12) 0.0119(13)
O2 0.0303(15) 0.0575(19) 0.0375(16) 0.0214(14) 0.0160(13) 0.0115(13)
O3 0.0308(15) 0.0546(18) 0.0331(15) 0.0175(14) 0.0100(12) 0.0195(13)
O4 0.0279(14) 0.0512(18) 0.0421(16) 0.0168(13) 0.0217(13) 0.0212(13)
O5 0.0328(15) 0.065(2) 0.0444(16) 0.0361(15) 0.0176(13) 0.0259(14)
O6 0.074(2) 0.0296(16) 0.0348(16) 0.0139(13) 0.0172(15) 0.0045(15)
O7 0.0410(16) 0.0280(15) 0.0292(15) 0.0071(12) 0.0036(12) 0.0030(12)
O8 0.0384(15) 0.0315(15) 0.0248(14) 0.0079(12) 0.0094(12) 0.0111(12)
O9 0.076(2) 0.0259(16) 0.0363(16) 0.0101(13) 0.0247(15) 0.0105(15)
O10 0.0487(17) 0.0441(18) 0.0240(15) 0.0001(13) 0.0044(13) -0.0010(14)
O11 0.0432(16) 0.0250(15) 0.0351(16) 0.0056(12) 0.0020(13) 0.0017(12)
O12 0.0563(18) 0.0273(15) 0.0402(16) 0.0187(13) 0.0192(14) 0.0098(13)
O13 0.0482(16) 0.0280(15) 0.0232(14) 0.0084(12) 0.0080(12) 0.0088(13)
O14 0.102(3) 0.0263(17) 0.0330(16) 0.0086(13) 0.0177(16) 0.0111(17)
O15 0.0572(19) 0.0422(18) 0.0311(16) 0.0053(14) -0.0107(14) 0.0017(15)
O16 0.0383(16) 0.0575(19) 0.0367(16) 0.0289(14) 0.0147(13) 0.0224(14)
O17 0.0229(13) 0.0383(15) 0.0290(14) 0.0134(12) 0.0113(11) 0.0137(12)
O18 0.0320(16) 0.064(2) 0.0472(18) 0.0176(16) 0.0227(14) 0.0096(14)
O19 0.0197(14) 0.057(2) 0.064(2) 0.0086(16) 0.0062(14) 0.0109(13)
O20 0.0328(15) 0.0539(18) 0.0412(16) 0.0271(14) 0.0129(13) 0.0205(14)
O21 0.0457(17) 0.055(2) 0.0447(17) 0.0153(15) 0.0140(14) 0.0172(15)
O22 0.105(3) 0.081(3) 0.072(2) 0.009(2) 0.033(2) 0.046(2)
O23 0.050(2) 0.112(3) 0.125(4) 0.009(3) 0.027(2) -0.008(2)
O24 0.097(3) 0.078(3) 0.073(2) 0.032(2) 0.008(2) 0.045(2)
O25 0.0373(15) 0.0322(16) 0.0394(16) 0.0105(13) 0.0097(13) 0.0063(12)
O26 0.0502(17) 0.0348(16) 0.0384(16) 0.0058(13) 0.0105(14) 0.0081(14)
N1 0.041(2) 0.047(2) 0.045(2) 0.0175(18) 0.0137(17) 0.0156(18)
N2 0.039(2) 0.046(2) 0.0347(19) 0.0056(17) 0.0057(16) 0.0221(18)
N3 0.0348(19) 0.048(2) 0.035(2) 0.0107(17) 0.0114(16) 0.0194(17)
N4 0.038(2) 0.051(2) 0.042(2) 0.0136(19) 0.0164(17) 0.0201(18)
C1 0.024(2) 0.034(2) 0.030(2) 0.0025(18) 0.0098(17) 0.0080(17)
C2 0.0192(18) 0.029(2) 0.029(2) 0.0080(17) 0.0078(16) 0.0056(16)
C3 0.0214(19) 0.039(2) 0.035(2) 0.0142(18) 0.0084(17) 0.0126(17)
C4 0.027(2) 0.039(2) 0.028(2) 0.0137(18) 0.0101(17) 0.0122(18)
C5 0.0202(18) 0.038(2) 0.032(2) 0.0081(18) 0.0116(16) 0.0076(17)
C6 0.0210(18) 0.030(2) 0.026(2) 0.0057(17) 0.0073(16) 0.0074(16)
C7 0.0247(19) 0.034(2) 0.0220(19) 0.0107(17) 0.0080(16) 0.0112(17)
C8 0.0183(18) 0.027(2) 0.032(2) 0.0048(17) 0.0075(17) 0.0053(16)
C9 0.038(2) 0.058(3) 0.045(3) 0.029(2) 0.010(2) 0.021(2)
C10 0.0261(19) 0.031(2) 0.030(2) 0.0141(19) 0.0083(17) 0.0112(17)
C11 0.0234(19) 0.026(2) 0.028(2) 0.0076(17) 0.0093(16) 0.0087(16)
C12 0.028(2) 0.037(2) 0.025(2) 0.0126(18) 0.0064(17) 0.0145(18)
C13 0.030(2) 0.038(2) 0.021(2) -0.0002(18) 0.0056(17) 0.0052(18)
C14 0.034(2) 0.028(2) 0.032(2) 0.0061(18) 0.0119(18) 0.0055(18)
C15 0.0263(19) 0.027(2) 0.030(2) 0.0088(17) 0.0095(17) 0.0079(17)
C16 0.0244(18) 0.030(2) 0.0229(19) 0.0065(16) 0.0070(15) 0.0118(16)
C17 0.030(2) 0.028(2) 0.034(2) 0.0109(18) 0.0152(18) 0.0075(17)
C18 0.051(3) 0.075(4) 0.026(2) 0.010(2) -0.003(2) 0.007(3)
C19 0.038(2) 0.027(2) 0.027(2) 0.0079(18) 0.0130(18) 0.0037(18)
C20 0.035(2) 0.028(2) 0.023(2) 0.0077(17) 0.0083(17) 0.0062(18)
C21 0.031(2) 0.028(2) 0.0221(19) 0.0034(17) 0.0052(16) 0.0064(17)
C22 0.030(2) 0.023(2) 0.026(2) 0.0063(17) 0.0103(17) 0.0052(16)
C23 0.041(2) 0.034(2) 0.026(2) 0.0139(18) 0.0051(18) 0.0113(19)
C24 0.043(2) 0.032(2) 0.023(2) 0.0028(18) -0.0013(18) 0.0047(19)
C25 0.047(2) 0.028(2) 0.026(2) 0.0049(18) 0.0052(18) 0.0031(19)
C26 0.028(2) 0.024(2) 0.031(2) 0.0077(18) 0.0075(17) 0.0097(17)
C27 0.065(3) 0.067(3) 0.035(3) 0.012(2) -0.013(2) 0.015(3)
C28 0.0241(19) 0.028(2) 0.028(2) 0.0116(17) 0.0085(17) 0.0078(16)
C29 0.0199(18) 0.028(2) 0.027(2) 0.0084(16) 0.0093(16) 0.0065(16)
C30 0.0209(18) 0.029(2) 0.029(2) 0.0100(17) 0.0127(16) 0.0091(16)
C31 0.030(2) 0.034(2) 0.024(2) 0.0087(17) 0.0087(16) 0.0154(17)
C32 0.0226(19) 0.037(2) 0.033(2) 0.0054(18) 0.0040(17) 0.0138(17)
C33 0.0242(19) 0.031(2) 0.028(2) 0.0027(17) 0.0081(16) 0.0090(17)
C34 0.0229(19) 0.034(2) 0.030(2) 0.0128(17) 0.0097(16) 0.0094(17)
C35 0.041(2) 0.052(3) 0.044(2) 0.027(2) 0.019(2) 0.017(2)
C36 0.027(2) 0.032(2) 0.039(2) -0.0018(19) 0.0084(19) 0.0082(18)
C37 0.043(3) 0.045(3) 0.048(3) 0.021(2) 0.009(2) 0.012(2)
C38 0.062(3) 0.036(3) 0.049(3) 0.013(2) 0.012(2) 0.019(2)
C39 0.047(3) 0.035(2) 0.042(2) 0.008(2) 0.012(2) 0.015(2)
C40 0.055(3) 0.074(3) 0.037(2) 0.008(2) 0.012(2) 0.032(3)
C41 0.061(3) 0.067(3) 0.051(3) 0.010(3) 0.019(2) 0.042(3)
C42 0.041(3) 0.049(3) 0.065(3) 0.033(3) 0.021(2) 0.015(2)
C43 0.033(2) 0.041(3) 0.068(3) 0.010(2) 0.009(2) 0.008(2)
C44 0.037(2) 0.045(3) 0.046(3) 0.024(2) 0.020(2) 0.020(2)

loop_
_atom_type_symbol
_atom_type_description
_atom_type_scat_dispersion_real
_atom_type_scat_dispersion_imag
_atom_type_scat_source
C C 0.0033 0.0016 'International Tables Vol C Tables 4.2.6.8 and 6.1.1.4'
H H 0.0000 0.0000 'International Tables Vol C Tables 4.2.6.8 and 6.1.1.4'
N N 0.0061 0.0033 'International Tables Vol C Tables 4.2.6.8 and 6.1.1.4'
O O 0.0106 0.0060 'International Tables Vol C Tables 4.2.6.8 and 6.1.1.4'
Mn Mn 0.3368 0.7283 'International Tables Vol C Tables 4.2.6.8 and 6.1.1.4'

loop_
_geom_angle_atom_site_label_1
_geom_angle_atom_site_label_2
_geom_angle_atom_site_label_3
_geom_angle
_geom_angle_site_symmetry_1
_geom_angle_site_symmetry_3
O6 Mn1 O6 180.000(1) . 2_766
O6 Mn1 O4 90.77(10) . 2_666
O6 Mn1 O4 89.23(10) 2_766 2_666
O6 Mn1 O4 89.23(10) . 1_655
O6 Mn1 O4 90.77(10) 2_766 1_655
O4 Mn1 O4 180.00(6) 2_666 1_655
O6 Mn1 O1 88.50(10) . 2_766
O6 Mn1 O1 91.50(10) 2_766 2_766
O4 Mn1 O1 76.61(10) 2_666 2_766
O4 Mn1 O1 103.39(10) 1_655 2_766
O6 Mn1 O1 91.50(10) . .
O6 Mn1 O1 88.50(10) 2_766 .
O4 Mn1 O1 103.39(10) 2_666 .
O4 Mn1 O1 76.61(10) 1_655 .
O1 Mn1 O1 180.0 2_766 .
O13 Mn2 O7 88.93(10) . .
O13 Mn2 O25 87.88(10) . .
O7 Mn2 O25 174.81(10) . .
O13 Mn2 O4 141.84(9) . 1_655
O7 Mn2 O4 87.27(10) . 1_655
O25 Mn2 O4 92.72(10) . 1_655
O13 Mn2 O2 92.56(9) . .
O7 Mn2 O2 93.33(10) . .
O25 Mn2 O2 90.90(10) . .
O4 Mn2 O2 125.56(9) 1_655 .
O13 Mn2 O1 147.22(10) . .
O7 Mn2 O1 95.62(10) . .
O25 Mn2 O1 89.27(10) . .
O4 Mn2 O1 70.91(9) 1_655 .
O2 Mn2 O1 54.84(9) . .
O13 Mn2 O3 86.91(9) . 1_655
O7 Mn2 O3 89.97(10) . 1_655
O25 Mn2 O3 85.77(9) . 1_655
O4 Mn2 O3 55.15(9) 1_655 1_655
O2 Mn2 O3 176.65(9) . 1_655
O1 Mn2 O3 125.42(8) . 1_655
O11 Mn3 O8 84.71(10) . .
O11 Mn3 O18 98.37(11) . 1_655
O8 Mn3 O18 91.02(10) . 1_655
O11 Mn3 O17 91.72(10) . .
O8 Mn3 O17 148.92(9) . .
O18 Mn3 O17 120.02(10) 1_655 .
O11 Mn3 O26 169.97(10) . .
O8 Mn3 O26 91.50(10) . .
O18 Mn3 O26 90.97(10) 1_655 .
O17 Mn3 O26 86.73(10) . .
O12 Mn4 O12 180.0 2_775 .
O12 Mn4 O19 85.84(11) 2_775 1_655
O12 Mn4 O19 94.16(11) . 1_655
O12 Mn4 O19 94.16(11) 2_775 2_675
O12 Mn4 O19 85.84(11) . 2_675
O19 Mn4 O19 180.0 1_655 2_675
O12 Mn4 O17 91.13(10) 2_775 .
O12 Mn4 O17 88.87(10) . .
O19 Mn4 O17 82.84(10) 1_655 .
O19 Mn4 O17 97.16(10) 2_675 .
O12 Mn4 O17 88.87(10) 2_775 2_775
O12 Mn4 O17 91.13(10) . 2_775
O19 Mn4 O17 97.16(10) 1_655 2_775
O19 Mn4 O17 82.84(10) 2_675 2_775
O17 Mn4 O17 180.00(5) . 2_775
C1 O1 Mn1 152.1(3) . .
C1 O1 Mn2 89.9(2) . .
Mn1 O1 Mn2 97.25(10) . .
C1 O2 Mn2 93.4(2) . .
C8 O3 Mn2 89.8(2) . 1_455
C8 O4 Mn1 157.0(2) . 1_455
C8 O4 Mn2 94.2(2) . 1_455
Mn1 O4 Mn2 100.33(10) 1_455 1_455
C4 O5 C9 117.4(3) . .
C10 O6 Mn1 135.0(2) . .
C10 O7 Mn2 130.4(2) . .
C17 O8 Mn3 128.8(2) . .
C13 O10 C18 116.6(3) . .
C26 O11 Mn3 126.8(2) . .
C26 O12 Mn4 139.3(2) . .
C19 O13 Mn2 133.0(2) . .
C24 O15 C27 116.5(3) . .
C28 O17 Mn3 101.9(2) . .
C28 O17 Mn4 143.1(2) . .
Mn3 O17 Mn4 102.79(10) . .
C36 O18 Mn3 107.3(2) . 1_455
C36 O19 Mn4 154.7(3) . 1_455
C31 O20 C35 116.0(3) . .
H1W O21 H2W 102.4 . .
H3W O22 H4W 111.4 . .
H5W O23 H6W 115.7 . .
H7W O24 H8W 100.2 . .
Mn2 O25 H9W 109.6 . .
Mn2 O25 H10W 108.5 . .
H9W O25 H10W 104.1 . .
Mn3 O26 H11W 109.6 . .
Mn3 O26 H12W 122.6 . .
H11W O26 H12W 107.2 . .
C39 N1 C37 107.6(3) . .
C39 N2 C38 107.1(4) . .
C39 N2 C40 125.5(4) . .
C38 N2 C40 127.4(4) . .
C44 N3 C42 107.9(3) . .
C44 N3 C41 124.2(4) . .
C42 N3 C41 127.8(4) . .
C44 N4 C43 106.8(4) . .
O2 C1 O1 120.8(3) . .
O2 C1 C2 120.3(3) . .
O1 C1 C2 118.9(3) . .
C7 C2 C3 119.9(3) . .
C7 C2 C1 120.7(3) . .
C3 C2 C1 119.3(3) . .
C4 C3 C2 120.2(3) . .
C4 C3 H3 119.9 . .
C2 C3 H3 119.9 . .
O5 C4 C3 125.2(3) . .
O5 C4 C5 115.2(3) . .
C3 C4 C5 119.6(3) . .
C6 C5 C4 120.4(3) . .
C6 C5 H5 119.8 . .
C4 C5 H5 119.8 . .
C5 C6 C7 119.7(3) . .
C5 C6 C8 119.4(3) . .
C7 C6 C8 120.8(3) . .
C2 C7 C6 120.1(3) . .
C2 C7 H7 119.9 . .
C6 C7 H7 119.9 . .
O3 C8 O4 120.8(3) . .
O3 C8 C6 120.6(3) . .
O4 C8 C6 118.6(3) . .
O5 C9 H9A 109.5 . .
O5 C9 H9B 109.5 . .
H9A C9 H9B 109.5 . .
O5 C9 H9C 109.5 . .
H9A C9 H9C 109.5 . .
H9B C9 H9C 109.5 . .
O7 C10 O6 125.7(3) . .
O7 C10 C11 117.4(3) . .
O6 C10 C11 116.8(3) . .
C16 C11 C12 120.1(3) . .
C16 C11 C10 119.7(3) . .
C12 C11 C10 120.3(3) . .
C13 C12 C11 119.4(3) . .
C13 C12 H12 120.3 . .
C11 C12 H12 120.3 . .
O10 C13 C14 116.2(3) . .
O10 C13 C12 123.5(3) . .
C14 C13 C12 120.2(3) . .
C13 C14 C15 120.5(3) . .
C13 C14 H14 119.7 . .
C15 C14 H14 119.7 . .
C14 C15 C16 119.5(3) . .
C14 C15 C17 120.2(3) . .
C16 C15 C17 120.2(3) . .
C11 C16 C15 120.2(3) . .
C11 C16 H16 119.9 . .
C15 C16 H16 119.9 . .
O9 C17 O8 124.2(3) . .
O9 C17 C15 118.5(3) . .
O8 C17 C15 117.2(3) . .
O10 C18 H18A 109.5 . .
O10 C18 H18B 109.5 . .
H18A C18 H18B 109.5 . .
O10 C18 H18C 109.5 . .
H18A C18 H18C 109.5 . .
H18B C18 H18C 109.5 . .
O14 C19 O13 125.8(3) . .
O14 C19 C20 119.3(3) . .
O13 C19 C20 114.9(3) . .
C25 C20 C21 119.0(3) . .
C25 C20 C19 121.9(3) . .
C21 C20 C19 119.0(3) . .
C22 C21 C20 121.0(3) . .
C22 C21 H21 119.5 . .
C20 C21 H21 119.5 . .
C21 C22 C23 120.0(3) . .
C21 C22 C26 120.7(3) . .
C23 C22 C26 119.4(3) . .
C24 C23 C22 119.3(3) . .
C24 C23 H23 120.3 . .
C22 C23 H23 120.3 . .
O15 C24 C25 116.5(3) . .
O15 C24 C23 123.2(3) . .
C25 C24 C23 120.3(3) . .
C24 C25 C20 120.4(3) . .
C24 C25 H25A 119.8 . .
C20 C25 H25A 119.8 . .
O12 C26 O11 124.8(3) . .
O12 C26 C22 117.8(3) . .
O11 C26 C22 117.5(3) . .
O15 C27 H27A 109.5 . .
O15 C27 H27B 109.5 . .
H27A C27 H27B 109.5 . .
O15 C27 H27C 109.5 . .
H27A C27 H27C 109.5 . .
H27B C27 H27C 109.5 . .
O16 C28 O17 120.8(3) . .
O16 C28 C29 120.7(3) . .
O17 C28 C29 118.5(3) . .
C34 C29 C30 120.2(3) . .
C34 C29 C28 121.1(3) . .
C30 C29 C28 118.7(3) . .
C31 C30 C29 119.4(3) . .
C31 C30 H30 120.3 . .
C29 C30 H30 120.3 . .
O20 C31 C30 124.1(3) . .
O20 C31 C32 115.6(3) . .
C30 C31 C32 120.2(3) . .
C33 C32 C31 120.2(3) . .
C33 C32 H32 119.9 . .
C31 C32 H32 119.9 . .
C32 C33 C34 119.4(3) . .
C32 C33 C36 119.6(3) . .
C34 C33 C36 120.9(3) . .
C29 C34 C33 120.4(3) . .
C29 C34 H34 119.8 . .
C33 C34 H34 119.8 . .
O20 C35 H35A 109.5 . .
O20 C35 H35B 109.5 . .
H35A C35 H35B 109.5 . .
O20 C35 H35C 109.5 . .
H35A C35 H35C 109.5 . .
H35B C35 H35C 109.5 . .
O19 C36 O18 123.0(4) . .
O19 C36 C33 117.9(4) . .
O18 C36 C33 119.1(3) . .
C38 C37 N1 107.6(4) . .
C38 C37 H37 126.2 . .
N1 C37 H37 126.2 . .
C37 C38 N2 107.4(4) . .
C37 C38 H38 126.3 . .
N2 C38 H38 126.3 . .
N1 C39 N2 110.3(4) . .
N1 C39 H39 124.9 . .
N2 C39 H39 124.9 . .
N2 C40 C41 112.5(3) . .
N2 C40 H40A 109.1 . .
C41 C40 H40A 109.1 . .
N2 C40 H40B 109.1 . .
C41 C40 H40B 109.1 . .
H40A C40 H40B 107.8 . .
N3 C41 C40 112.5(3) . .
N3 C41 H41A 109.1 . .
C40 C41 H41A 109.1 . .
N3 C41 H41B 109.1 . .
C40 C41 H41B 109.1 . .
H41A C41 H41B 107.8 . .
C43 C42 N3 106.2(4) . .
C43 C42 H42 126.9 . .
N3 C42 H42 126.9 . .
C42 C43 N4 108.7(4) . .
C42 C43 H43 125.6 . .
N4 C43 H43 125.6 . .
N4 C44 N3 110.4(4) . .
N4 C44 H44 124.8 . .
N3 C44 H44 124.8 . .

loop_
_geom_bond_atom_site_label_1
_geom_bond_atom_site_label_2
_geom_bond_distance
_geom_bond_site_symmetry_2
Mn1 O6 2.107(3) .
Mn1 O6 2.107(3) 2_766
Mn1 O4 2.213(3) 2_666
Mn1 O4 2.213(3) 1_655
Mn1 O1 2.217(3) 2_766
Mn1 O1 2.217(3) .
Mn2 O13 2.108(3) .
Mn2 O7 2.127(3) .
Mn2 O25 2.225(3) .
Mn2 O4 2.316(3) 1_655
Mn2 O2 2.341(3) .
Mn2 O1 2.415(3) .
Mn2 O3 2.422(3) 1_655
Mn3 O11 2.121(3) .
Mn3 O8 2.160(3) .
Mn3 O18 2.190(3) 1_655
Mn3 O17 2.203(2) .
Mn3 O26 2.216(3) .
Mn4 O12 2.097(3) 2_775
Mn4 O12 2.097(3) .
Mn4 O19 2.177(3) 1_655
Mn4 O19 2.177(3) 2_675
Mn4 O17 2.220(3) .
Mn4 O17 2.220(3) 2_775
O1 C1 1.263(4) .
O2 C1 1.257(4) .
O3 C8 1.253(4) .
O3 Mn2 2.422(3) 1_455
O4 C8 1.273(4) .
O4 Mn1 2.213(3) 1_455
O4 Mn2 2.316(3) 1_455
O5 C4 1.372(4) .
O5 C9 1.420(4) .
O6 C10 1.260(4) .
O7 C10 1.257(4) .
O8 C17 1.281(4) .
O9 C17 1.250(4) .
O10 C13 1.371(4) .
O10 C18 1.434(5) .
O11 C26 1.269(4) .
O12 C26 1.252(4) .
O13 C19 1.258(4) .
O14 C19 1.243(4) .
O15 C24 1.376(4) .
O15 C27 1.436(5) .
O16 C28 1.250(4) .
O17 C28 1.281(4) .
O18 C36 1.262(4) .
O18 Mn3 2.190(3) 1_455
O19 C36 1.257(4) .
O19 Mn4 2.177(3) 1_455
O20 C31 1.376(4) .
O20 C35 1.437(4) .
O21 H1W 0.8500 .
O21 H2W 0.8500 .
O22 H3W 0.8501 .
O22 H4W 0.8500 .
O23 H5W 0.8500 .
O23 H6W 0.8500 .
O24 H7W 0.8500 .
O24 H8W 0.8499 .
O25 H9W 0.8500 .
O25 H10W 0.8500 .
O26 H11W 0.8501 .
O26 H12W 0.8500 .
N1 C39 1.321(5) .
N1 C37 1.379(5) .
N2 C39 1.333(5) .
N2 C38 1.385(5) .
N2 C40 1.476(5) .
N3 C44 1.326(4) .
N3 C42 1.377(5) .
N3 C41 1.461(5) .
N4 C44 1.316(5) .
N4 C43 1.374(5) .
C1 C2 1.497(5) .
C2 C7 1.387(4) .
C2 C3 1.392(5) .
C3 C4 1.383(5) .
C3 H3 0.9300 .
C4 C5 1.400(5) .
C5 C6 1.381(5) .
C5 H5 0.9300 .
C6 C7 1.392(5) .
C6 C8 1.493(5) .
C7 H7 0.9300 .
C9 H9A 0.9600 .
C9 H9B 0.9600 .
C9 H9C 0.9600 .
C10 C11 1.495(5) .
C11 C16 1.391(5) .
C11 C12 1.401(5) .
C12 C13 1.389(5) .
C12 H12 0.9300 .
C13 C14 1.387(5) .
C14 C15 1.389(5) .
C14 H14 0.9300 .
C15 C16 1.392(5) .
C15 C17 1.506(5) .
C16 H16 0.9300 .
C18 H18A 0.9600 .
C18 H18B 0.9600 .
C18 H18C 0.9600 .
C19 C20 1.512(5) .
C20 C25 1.394(5) .
C20 C21 1.400(5) .
C21 C22 1.381(5) .
C21 H21 0.9300 .
C22 C23 1.402(5) .
C22 C26 1.488(5) .
C23 C24 1.398(5) .
C23 H23 0.9300 .
C24 C25 1.391(5) .
C25 H25A 0.9300 .
C27 H27A 0.9600 .
C27 H27B 0.9600 .
C27 H27C 0.9600 .
C28 C29 1.499(5) .
C29 C34 1.383(5) .
C29 C30 1.393(4) .
C30 C31 1.390(4) .
C30 H30 0.9300 .
C31 C32 1.396(5) .
C32 C33 1.384(5) .
C32 H32 0.9300 .
C33 C34 1.399(5) .
C33 C36 1.508(5) .
C34 H34 0.9300 .
C35 H35A 0.9600 .
C35 H35B 0.9600 .
C35 H35C 0.9600 .
C37 C38 1.347(5) .
C37 H37 0.9300 .
C38 H38 0.9300 .
C39 H39 0.9300 .
C40 C41 1.527(5) .
C40 H40A 0.9700 .
C40 H40B 0.9700 .
C41 H41A 0.9700 .
C41 H41B 0.9700 .
C42 C43 1.344(6) .
C42 H42 0.9300 .
C43 H43 0.9300 .
C44 H44 0.9300 .

loop_
_geom_hbond_atom_site_label_D
_geom_hbond_atom_site_label_H
_geom_hbond_atom_site_label_A
_geom_hbond_distance_DH
_geom_hbond_distance_HA
_geom_hbond_distance_DA
_geom_hbond_angle_DHA
_geom_hbond_site_symmetry_A
O26 H12W O22 0.85 1.97 2.804(4) 168.3 1_665
O26 H11W O9 0.85 1.95 2.706(4) 147.5 .
O25 H10W O23 0.85 1.87 2.700(4) 166.7 .
O25 H9W O14 0.85 1.89 2.670(4) 151.1 .
O24 H8W O16 0.85 2.17 3.025(5) 179.7 1_545
O24 H7W O25 0.85 2.10 2.916(4) 160.0 .
O23 H6W O26 0.85 2.13 2.854(4) 143.5 1_445
O22 H3W O3 0.85 2.08 2.850(4) 150.2 .
O21 H2W O24 0.85 1.97 2.792(4) 163.7 2_766
O21 H1W O9 0.85 1.95 2.766(4) 159.9 2_776

loop_
_geom_torsion_atom_site_label_1
_geom_torsion_atom_site_label_2
_geom_torsion_atom_site_label_3
_geom_torsion_atom_site_label_4
_geom_torsion
_geom_torsion_site_symmetry_1
O6 Mn1 O1 C1 -43.5(5) .
O6 Mn1 O1 C1 136.5(5) 2_766
O4 Mn1 O1 C1 47.7(5) 2_666
O4 Mn1 O1 C1 -132.3(5) 1_655
O1 Mn1 O1 C1 -163(100) 2_766
O6 Mn1 O1 Mn2 60.14(11) .
O6 Mn1 O1 Mn2 -119.86(11) 2_766
O4 Mn1 O1 Mn2 151.29(9) 2_666
O4 Mn1 O1 Mn2 -28.71(9) 1_655
O1 Mn1 O1 Mn2 -59(100) 2_766
O13 Mn2 O1 C1 -0.8(3) .
O7 Mn2 O1 C1 96.0(2) .
O25 Mn2 O1 C1 -85.7(2) .
O4 Mn2 O1 C1 -178.8(2) 1_655
O2 Mn2 O1 C1 5.9(2) .
O3 Mn2 O1 C1 -170.0(2) 1_655
O13 Mn2 O1 Mn1 -153.72(14) .
O7 Mn2 O1 Mn1 -56.94(11) .
O25 Mn2 O1 Mn1 121.33(10) .
O4 Mn2 O1 Mn1 28.20(9) 1_655
O2 Mn2 O1 Mn1 -147.05(15) .
O3 Mn2 O1 Mn1 37.04(14) 1_655
O13 Mn2 O2 C1 170.4(2) .
O7 Mn2 O2 C1 -100.5(2) .
O25 Mn2 O2 C1 82.5(2) .
O4 Mn2 O2 C1 -11.5(3) 1_655
O1 Mn2 O2 C1 -6.0(2) .
O3 Mn2 O2 C1 89.7(15) 1_655
O6 Mn1 O6 C10 133(100) 2_766
O4 Mn1 O6 C10 -161.1(4) 2_666
O4 Mn1 O6 C10 18.9(4) 1_655
O1 Mn1 O6 C10 122.3(4) 2_766
O1 Mn1 O6 C10 -57.7(4) .
O13 Mn2 O7 C10 -179.5(3) .
O25 Mn2 O7 C10 -127.5(10) .
O4 Mn2 O7 C10 -37.5(3) 1_655
O2 Mn2 O7 C10 88.0(3) .
O1 Mn2 O7 C10 33.0(3) .
O3 Mn2 O7 C10 -92.6(3) 1_655
O11 Mn3 O8 C17 -154.0(3) .
O18 Mn3 O8 C17 107.7(3) 1_655
O17 Mn3 O8 C17 -69.5(4) .
O26 Mn3 O8 C17 16.7(3) .
O8 Mn3 O11 C26 -172.3(3) .
O18 Mn3 O11 C26 -82.0(3) 1_655
O17 Mn3 O11 C26 38.7(3) .
O26 Mn3 O11 C26 119.6(6) .
O12 Mn4 O12 C26 -162(30) 2_775
O19 Mn4 O12 C26 70.3(4) 1_655
O19 Mn4 O12 C26 -109.7(4) 2_675
O17 Mn4 O12 C26 -12.4(4) .
O17 Mn4 O12 C26 167.6(4) 2_775
O7 Mn2 O13 C19 169.0(3) .
O25 Mn2 O13 C19 -6.9(3) .
O4 Mn2 O13 C19 84.8(4) 1_655
O2 Mn2 O13 C19 -97.7(3) .
O1 Mn2 O13 C19 -92.2(4) .
O3 Mn2 O13 C19 79.0(3) 1_655
O11 Mn3 O17 C28 85.8(2) .
O8 Mn3 O17 C28 3.2(3) .
O18 Mn3 O17 C28 -173.5(2) 1_655
O26 Mn3 O17 C28 -84.2(2) .
O11 Mn3 O17 Mn4 -66.53(11) .
O8 Mn3 O17 Mn4 -149.13(14) .
O18 Mn3 O17 Mn4 34.17(14) 1_655
O26 Mn3 O17 Mn4 123.39(10) .
O12 Mn4 O17 C28 105.0(4) 2_775
O12 Mn4 O17 C28 -75.0(4) .
O19 Mn4 O17 C28 -169.4(4) 1_655
O19 Mn4 O17 C28 10.6(4) 2_675
O17 Mn4 O17 C28 -88(100) 2_775
O12 Mn4 O17 Mn3 -124.11(11) 2_775
O12 Mn4 O17 Mn3 55.89(11) .
O19 Mn4 O17 Mn3 -38.44(11) 1_655
O19 Mn4 O17 Mn3 141.56(11) 2_675
O17 Mn4 O17 Mn3 43(100) 2_775
Mn2 O2 C1 O1 10.9(4) .
Mn2 O2 C1 C2 -167.5(3) .
Mn1 O1 C1 O2 94.8(6) .
Mn2 O1 C1 O2 -10.5(4) .
Mn1 O1 C1 C2 -86.8(6) .
Mn2 O1 C1 C2 167.9(3) .
O2 C1 C2 C7 -8.2(5) .
O1 C1 C2 C7 173.4(3) .
O2 C1 C2 C3 173.4(3) .
O1 C1 C2 C3 -5.0(5) .
C7 C2 C3 C4 -1.7(5) .
C1 C2 C3 C4 176.7(3) .
C9 O5 C4 C3 -2.9(6) .
C9 O5 C4 C5 178.8(3) .
C2 C3 C4 O5 -179.6(3) .
C2 C3 C4 C5 -1.3(6) .
O5 C4 C5 C6 -179.0(3) .
C3 C4 C5 C6 2.5(6) .
C4 C5 C6 C7 -0.7(5) .
C4 C5 C6 C8 -178.5(3) .
C3 C2 C7 C6 3.5(5) .
C1 C2 C7 C6 -174.9(3) .
C5 C6 C7 C2 -2.3(5) .
C8 C6 C7 C2 175.5(3) .
Mn2 O3 C8 O4 -3.3(3) 1_455
Mn2 O3 C8 C6 176.3(3) 1_455
Mn1 O4 C8 O3 -125.9(5) 1_455
Mn2 O4 C8 O3 3.4(4) 1_455
Mn1 O4 C8 C6 54.5(7) 1_455
Mn2 O4 C8 C6 -176.2(3) 1_455
C5 C6 C8 O3 -161.0(3) .
C7 C6 C8 O3 21.2(5) .
C5 C6 C8 O4 18.6(5) .
C7 C6 C8 O4 -159.2(3) .
Mn2 O7 C10 O6 -11.9(6) .
Mn2 O7 C10 C11 168.3(2) .
Mn1 O6 C10 O7 26.1(6) .
Mn1 O6 C10 C11 -154.1(3) .
O7 C10 C11 C16 7.4(5) .
O6 C10 C11 C16 -172.5(3) .
O7 C10 C11 C12 -172.0(3) .
O6 C10 C11 C12 8.2(5) .
C16 C11 C12 C13 -0.4(5) .
C10 C11 C12 C13 178.9(3) .
C18 O10 C13 C14 -174.1(3) .
C18 O10 C13 C12 5.6(5) .
C11 C12 C13 O10 -176.8(3) .
C11 C12 C13 C14 2.9(5) .
O10 C13 C14 C15 176.8(3) .
C12 C13 C14 C15 -2.9(5) .
C13 C14 C15 C16 0.4(5) .
C13 C14 C15 C17 177.9(3) .
C12 C11 C16 C15 -2.1(5) .
C10 C11 C16 C15 178.5(3) .
C14 C15 C16 C11 2.1(5) .
C17 C15 C16 C11 -175.3(3) .
Mn3 O8 C17 O9 -14.5(5) .
Mn3 O8 C17 C15 163.9(2) .
C14 C15 C17 O9 -22.1(5) .
C16 C15 C17 O9 155.4(3) .
C14 C15 C17 O8 159.5(3) .
C16 C15 C17 O8 -23.1(5) .
Mn2 O13 C19 O14 -4.7(6) .
Mn2 O13 C19 C20 175.3(2) .
O14 C19 C20 C25 29.1(5) .
O13 C19 C20 C25 -150.9(4) .
O14 C19 C20 C21 -154.1(4) .
O13 C19 C20 C21 25.9(5) .
C25 C20 C21 C22 -1.7(5) .
C19 C20 C21 C22 -178.6(3) .
C20 C21 C22 C23 0.5(5) .
C20 C21 C22 C26 -179.2(3) .
C21 C22 C23 C24 1.3(5) .
C26 C22 C23 C24 -179.0(3) .
C27 O15 C24 C25 169.3(4) .
C27 O15 C24 C23 -11.3(6) .
C22 C23 C24 O15 178.5(3) .
C22 C23 C24 C25 -2.1(6) .
O15 C24 C25 C20 -179.6(3) .
C23 C24 C25 C20 0.9(6) .
C21 C20 C25 C24 0.9(6) .
C19 C20 C25 C24 177.7(4) .
Mn4 O12 C26 O11 -27.2(6) .
Mn4 O12 C26 C22 154.1(3) .
Mn3 O11 C26 O12 8.9(5) .
Mn3 O11 C26 C22 -172.4(2) .
C21 C22 C26 O12 163.7(3) .
C23 C22 C26 O12 -16.0(5) .
C21 C22 C26 O11 -15.1(5) .
C23 C22 C26 O11 165.2(3) .
Mn3 O17 C28 O16 -1.1(4) .
Mn4 O17 C28 O16 130.1(3) .
Mn3 O17 C28 C29 177.0(3) .
Mn4 O17 C28 C29 -51.8(5) .
O16 C28 C29 C34 -24.1(5) .
O17 C28 C29 C34 157.8(3) .
O16 C28 C29 C30 157.2(3) .
O17 C28 C29 C30 -20.9(5) .
C34 C29 C30 C31 0.5(5) .
C28 C29 C30 C31 179.2(3) .
C35 O20 C31 C30 -7.6(5) .
C35 O20 C31 C32 173.2(3) .
C29 C30 C31 O20 177.5(3) .
C29 C30 C31 C32 -3.3(5) .
O20 C31 C32 C33 -177.9(3) .
C30 C31 C32 C33 2.9(5) .
C31 C32 C33 C34 0.4(5) .
C31 C32 C33 C36 179.1(3) .
C30 C29 C34 C33 2.8(5) .
C28 C29 C34 C33 -175.9(3) .
C32 C33 C34 C29 -3.2(5) .
C36 C33 C34 C29 178.1(3) .
Mn4 O19 C36 O18 -42.8(8) 1_455
Mn4 O19 C36 C33 139.0(5) 1_455
Mn3 O18 C36 O19 -13.5(5) 1_455
Mn3 O18 C36 C33 164.6(3) 1_455
C32 C33 C36 O19 15.1(5) .
C34 C33 C36 O19 -166.2(3) .
C32 C33 C36 O18 -163.1(3) .
C34 C33 C36 O18 15.6(5) .
C39 N1 C37 C38 0.0(5) .
N1 C37 C38 N2 -0.2(5) .
C39 N2 C38 C37 0.3(5) .
C40 N2 C38 C37 -179.1(3) .
C37 N1 C39 N2 0.3(4) .
C38 N2 C39 N1 -0.4(4) .
C40 N2 C39 N1 179.1(3) .
C39 N2 C40 C41 115.3(4) .
C38 N2 C40 C41 -65.3(6) .
C44 N3 C41 C40 123.2(4) .
C42 N3 C41 C40 -60.0(6) .
N2 C40 C41 N3 -58.5(5) .
C44 N3 C42 C43 -0.1(4) .
C41 N3 C42 C43 -177.3(4) .
N3 C42 C43 N4 -0.4(5) .
C44 N4 C43 C42 0.8(5) .
C43 N4 C44 N3 -0.9(4) .
C42 N3 C44 N4 0.6(4) .
C41 N3 C44 N4 178.0(3) .
